data_7058885
loop_
_publ_author_name
'Branzi, Lorenzo'
'Baron, Marco'
'Armelao, Lidia'
'Rancan, Marzio'
'Sgarbossa, Paolo'
'Graiff, Claudia'
'P\"othig, Alexander'
'Biffis, Andrea'

_publ_section_title
;
 Coordination chemistry of gold with N-Phosphine Oxide-Substituted
 Imidazolylidenes (POxIms)
;
_journal_name_full 'New Journal of Chemistry'
_journal_paper_doi 10.1039/C9NJ04911H
_journal_year 2019
_chemical_formula_moiety '2(C20 H31 Au Br1.95 Cl1.05 N2 O P), C2 H3 N'
_chemical_formula_sum 'C42 H65 Au2 Br3.88 Cl2.12 N5 O2 P2'
_chemical_formula_weight 1513.06
_space_group_crystal_system orthorhombic
_space_group_IT_number 60
_space_group_name_Hall '-P 2n 2ab'
_space_group_name_H-M_alt 'P b c n'
_symmetry_space_group_name_Hall '-P 2n 2ab'
_symmetry_space_group_name_H-M 'P b c n'
_atom_sites_solution_hydrogens geom
_audit_creation_date 2019-07-18
_audit_creation_method
;
Olex2 1.2
(compiled 2018.05.29 svn.r3508 for OlexSys, GUI svn.r5506)
;
_audit_update_record
;
2019-09-27 deposited with the CCDC.    2019-10-09 downloaded from the CCDC.
;
_cell_angle_alpha 90
_cell_angle_beta 90
_cell_angle_gamma 90
_cell_formula_units_Z 4
_cell_length_a 22.602(2)
_cell_length_b 15.0955(14)
_cell_length_c 15.1623(15)
_cell_measurement_reflns_used 9363
_cell_measurement_temperature 100(2)
_cell_measurement_theta_max 28.32
_cell_measurement_theta_min 2.62
_cell_volume 5173.2(8)
_computing_cell_refinement 'APEX3 (Bruker, 2015)'
_computing_data_collection 'APEX3 (Bruker, 2015)'
_computing_data_reduction 'APEX3 (Bruker, 2015)'
_computing_molecular_graphics 'Olex2 (Dolomanov et al., 2009)'
_computing_publication_material 'Olex2 (Dolomanov et al., 2009)'
_computing_structure_refinement 'ShelXL (Sheldrick, 2015)'
_computing_structure_solution 'SHELXT 2014/5 (Sheldrick, 2014)'
_diffrn_ambient_temperature 99.99
_diffrn_measured_fraction_theta_full 0.999
_diffrn_measured_fraction_theta_max 0.999
_diffrn_measurement_device_type 'Bruker Apex-II CCD'
_diffrn_radiation_type MoK\a
_diffrn_radiation_wavelength 0.71073
_diffrn_reflns_av_R_equivalents 0.0872
_diffrn_reflns_av_unetI/netI 0.0492
_diffrn_reflns_Laue_measured_fraction_full 0.999
_diffrn_reflns_Laue_measured_fraction_max 0.999
_diffrn_reflns_limit_h_max 27
_diffrn_reflns_limit_h_min -29
_diffrn_reflns_limit_k_max 19
_diffrn_reflns_limit_k_min -19
_diffrn_reflns_limit_l_max 19
_diffrn_reflns_limit_l_min -19
_diffrn_reflns_number 62675
_diffrn_reflns_point_group_measured_fraction_full 0.999
_diffrn_reflns_point_group_measured_fraction_max 0.999
_diffrn_reflns_theta_full 25.242
_diffrn_reflns_theta_max 27.874
_diffrn_reflns_theta_min 2.622
_exptl_absorpt_coefficient_mu 8.872
_exptl_absorpt_correction_T_max 0.7454
_exptl_absorpt_correction_T_min 0.7023
_exptl_absorpt_correction_type empirical
_exptl_absorpt_process_details
;
SADABS-2014/5 (Bruker,2014/5) was used for absorption correction. wR2(int) was 0.1278 before and 0.0765 after correction.
The Ratio of minimum to maximum transmission is 0.4260.
The \l/2 correction factor is Not present.
;
_exptl_crystal_colour yellow
_exptl_crystal_density_diffrn 1.943
_exptl_crystal_description prism
_exptl_crystal_F_000 2911
_exptl_crystal_size_max 0.464
_exptl_crystal_size_mid 0.354
_exptl_crystal_size_min 0.215
_refine_diff_density_max 1.400
_refine_diff_density_min -1.055
_refine_diff_density_rms 0.164
_refine_ls_extinction_method none
_refine_ls_goodness_of_fit_ref 1.027
_refine_ls_hydrogen_treatment constr
_refine_ls_matrix_type full
_refine_ls_number_parameters 320
_refine_ls_number_reflns 6166
_refine_ls_number_restraints 54
_refine_ls_restrained_S_all 1.033
_refine_ls_R_factor_all 0.0532
_refine_ls_R_factor_gt 0.0327
_refine_ls_shift/su_max 0.004
_refine_ls_shift/su_mean 0.000
_refine_ls_structure_factor_coef Fsqd
_refine_ls_weighting_details 'w=1/[\s^2^(Fo^2^)+(0.0092P)^2^+16.6386P] where P=(Fo^2^+2Fc^2^)/3'
_refine_ls_weighting_scheme calc
_refine_ls_wR_factor_gt 0.0560
_refine_ls_wR_factor_ref 0.0608
_reflns_Friedel_coverage 0.000
_reflns_number_gt 4860
_reflns_number_total 6166
_reflns_threshold_expression 'I > 2\s(I)'
_cod_data_source_file c9nj04911h2.cif
_cod_data_source_block pseudo-10
_cod_original_cell_volume 5173.1(8)
_cod_database_code 7058885
_shelx_shelxl_version_number 2018/1
_shelx_space_group_comment
;
The symmetry employed for this shelxl refinement is uniquely defined
by the following loop, which should always be used as a source of
symmetry information in preference to the above space-group names.
They are only intended as comments.
;
_shelx_estimated_absorpt_t_max 0.251
_shelx_estimated_absorpt_t_min 0.105
_olex2_refinement_description
;
1. Fixed Uiso
 At 1.2 times of:
  All C(H) groups
 At 1.5 times of:
  All C(H,H,H) groups
2. Uiso/Uaniso restraints and constraints
Au1 \\sim Br2 \\sim Br3 \\sim Br1 \\sim Cl2 \\sim Cl3 \\sim Cl1: within 2A with
sigma of 0.001 and sigma for terminal atoms of 0.002
Uanis(Cl2) \\sim Ueq, Uanis(Cl3) \\sim Ueq, Uanis(Cl1) \\sim Ueq, Uanis(Br2)
\\sim Ueq, Uanis(Br3) \\sim Ueq, Uanis(Br1) \\sim Ueq: with sigma of 0.001 and
sigma for terminal atoms of 0.002
3. Others
 Sof(Cl2)=1-FVAR(1)
 Sof(Br2)=FVAR(1)
 Sof(Cl3)=1-FVAR(2)
 Sof(Br3)=FVAR(2)
 Sof(Cl1)=1-FVAR(3)
 Sof(Br1)=FVAR(3)
 Fixed Sof: N3(0.5) C22(0.5) H22A(0.5) H22B(0.5) H22C(0.5) C21(0.5)
4.a Aromatic/amide H refined with riding coordinates:
 C8(H8), C2(H2), C3(H3), C6(H6)
4.b Idealised Me refined as rotating group:
 C22(H22A,H22B,H22C), C10(H10A,H10B,H10C), C14(H14A,H14B,H14C), C12(H12A,H12B,
 H12C), C16(H16A,H16B,H16C), C11(H11A,H11B,H11C), C18(H18A,H18B,H18C), C20(H20A,
 H20B,H20C), C15(H15A,H15B,H15C), C19(H19A,H19B,H19C)
;
_olex2_submission_special_instructions 'No special instructions were received'

loop_
_space_group_symop_operation_xyz
'x, y, z'
'-x+1/2, -y+1/2, z+1/2'
'-x, y, -z+1/2'
'x+1/2, -y+1/2, -z'
'-x, -y, -z'
'x-1/2, y-1/2, -z-1/2'
'x, -y, z-1/2'
'-x-1/2, y-1/2, z'

loop_
_atom_site_label
_atom_site_type_symbol
_atom_site_fract_x
_atom_site_fract_y
_atom_site_fract_z
_atom_site_U_iso_or_equiv
_atom_site_adp_type
_atom_site_occupancy
_atom_site_site_symmetry_order
_atom_site_calc_flag
_atom_site_refinement_flags_posn
_atom_site_refinement_flags_adp
_atom_site_refinement_flags_occupancy
_atom_site_disorder_assembly
_atom_site_disorder_group
Au1 Au 0.68591(2) 0.33349(2) 0.41833(2) 0.00994(5) Uani 1 1 d . U . . .
Br2 Br 0.6244(3) 0.2074(6) 0.4552(5) 0.0143(9) Uani 0.289(4) 1 d . U P A 1
Cl2 Cl 0.6338(3) 0.2095(6) 0.4667(4) 0.0150(9) Uani 0.711(4) 1 d . U P A 2
Br3 Br 0.66751(7) 0.28946(11) 0.26775(14) 0.0187(3) Uani 0.813(4) 1 d . U P A 3
Cl3 Cl 0.6582(9) 0.3009(15) 0.2705(17) 0.0194(12) Uani 0.187(4) 1 d . U P A 4
Br1 Br 0.70480(11) 0.37158(19) 0.5699(2) 0.0215(4) Uani 0.844(4) 1 d . U P A 5
Cl1 Cl 0.6969(17) 0.379(3) 0.567(3) 0.0204(12) Uani 0.156(4) 1 d . U P A 6
N3 N 1.0093(6) 0.6080(7) 0.2914(9) 0.068(4) Uani 0.5 1 d . . P B -1
C22 C 0.9999(19) 0.7646(9) 0.232(3) 0.097(14) Uani 0.5 1 d . . P B -1
H22A H 1.034220 0.779875 0.195130 0.146 Uiso 0.5 1 calc GR . P B -1
H22B H 0.997598 0.805368 0.281824 0.146 Uiso 0.5 1 calc GR . P B -1
H22C H 0.963769 0.769343 0.196321 0.146 Uiso 0.5 1 calc GR . P B -1
C21 C 1.006(2) 0.6756(8) 0.263(3) 0.042(7) Uani 0.5 1 d . . P B -1
P1 P 0.83926(5) 0.36289(7) 0.35458(8) 0.0114(2) Uani 1 1 d . . . . .
O1 O 0.80663(12) 0.28129(18) 0.3766(2) 0.0133(6) Uani 1 1 d . . . . .
N1 N 0.70634(15) 0.5233(2) 0.3723(2) 0.0095(7) Uani 1 1 d . . . . .
N2 N 0.78795(15) 0.4509(2) 0.3576(2) 0.0102(7) Uani 1 1 d . . . . .
C1 C 0.73044(18) 0.4429(3) 0.3798(3) 0.0090(8) Uani 1 1 d . . . . .
C9 C 0.60018(18) 0.5391(3) 0.3399(3) 0.0123(9) Uani 1 1 d . . . . .
C8 C 0.54462(19) 0.5636(3) 0.3700(3) 0.0155(10) Uani 1 1 d . . . . .
H8 H 0.511631 0.557214 0.331711 0.019 Uiso 1 1 calc R . . . .
C4 C 0.64674(18) 0.5482(3) 0.3988(3) 0.0099(9) Uani 1 1 d . . . . .
C2 C 0.74791(18) 0.5839(3) 0.3436(3) 0.0130(9) Uani 1 1 d . . . . .
H2 H 0.741627 0.645233 0.332911 0.016 Uiso 1 1 calc R . . . .
C3 C 0.79851(19) 0.5397(3) 0.3340(3) 0.0153(9) Uani 1 1 d . . . . .
H3 H 0.835118 0.563791 0.314619 0.018 Uiso 1 1 calc R . . . .
C10 C 0.6931(2) 0.6074(3) 0.5391(3) 0.0190(10) Uani 1 1 d . . . . .
H10A H 0.721379 0.558288 0.536992 0.028 Uiso 1 1 calc GR . . . .
H10B H 0.680293 0.616933 0.600082 0.028 Uiso 1 1 calc GR . . . .
H10C H 0.712018 0.661385 0.516744 0.028 Uiso 1 1 calc GR . . . .
C5 C 0.64041(19) 0.5856(3) 0.4829(3) 0.0118(9) Uani 1 1 d . . . . .
C7 C 0.53547(19) 0.5970(3) 0.4542(3) 0.0166(10) Uani 1 1 d . . . . .
C6 C 0.5837(2) 0.6083(3) 0.5089(3) 0.0162(10) Uani 1 1 d . . . . .
H6 H 0.577751 0.632484 0.566080 0.019 Uiso 1 1 calc R . . . .
C14 C 0.8108(2) 0.3708(4) 0.1808(3) 0.0271(12) Uani 1 1 d . . . . .
H14A H 0.781456 0.326162 0.197867 0.041 Uiso 1 1 calc GR . . . .
H14B H 0.822267 0.361621 0.119172 0.041 Uiso 1 1 calc GR . . . .
H14C H 0.793759 0.430059 0.187668 0.041 Uiso 1 1 calc GR . . . .
C13 C 0.8655(2) 0.3621(3) 0.2399(3) 0.0183(10) Uani 1 1 d . . . . .
C12 C 0.6088(2) 0.5094(3) 0.2459(3) 0.0191(10) Uani 1 1 d . . . . .
H12A H 0.579220 0.464205 0.231286 0.029 Uiso 1 1 calc GR . . . .
H12B H 0.648541 0.484331 0.239092 0.029 Uiso 1 1 calc GR . . . .
H12C H 0.604226 0.560143 0.206237 0.029 Uiso 1 1 calc GR . . . .
C16 C 0.8934(2) 0.2701(3) 0.2241(3) 0.0263(12) Uani 1 1 d . . . . .
H16A H 0.930546 0.265571 0.257304 0.039 Uiso 1 1 calc GR . . . .
H16B H 0.901502 0.262431 0.161096 0.039 Uiso 1 1 calc GR . . . .
H16C H 0.866053 0.223898 0.244018 0.039 Uiso 1 1 calc GR . . . .
C11 C 0.4738(2) 0.6241(3) 0.4828(3) 0.0259(11) Uani 1 1 d . . . . .
H11A H 0.465530 0.684200 0.461652 0.039 Uiso 1 1 calc GR . . . .
H11B H 0.471319 0.622814 0.547270 0.039 Uiso 1 1 calc GR . . . .
H11C H 0.444814 0.582898 0.457828 0.039 Uiso 1 1 calc GR . . . .
C17 C 0.89442(19) 0.3912(3) 0.4393(3) 0.0196(11) Uani 1 1 d . . . . .
C18 C 0.8655(2) 0.3696(4) 0.5278(3) 0.0339(13) Uani 1 1 d . . . . .
H18A H 0.831984 0.409536 0.537637 0.051 Uiso 1 1 calc GR . . . .
H18B H 0.894529 0.377200 0.575208 0.051 Uiso 1 1 calc GR . . . .
H18C H 0.851483 0.308154 0.527278 0.051 Uiso 1 1 calc GR . . . .
C20 C 0.9482(2) 0.3299(3) 0.4268(4) 0.0266(12) Uani 1 1 d . . . . .
H20A H 0.934831 0.268230 0.423993 0.040 Uiso 1 1 calc GR . . . .
H20B H 0.975394 0.337240 0.476564 0.040 Uiso 1 1 calc GR . . . .
H20C H 0.968549 0.345329 0.371820 0.040 Uiso 1 1 calc GR . . . .
C15 C 0.9106(2) 0.4335(3) 0.2155(4) 0.0317(13) Uani 1 1 d . . . . .
H15A H 0.892405 0.492085 0.221772 0.047 Uiso 1 1 calc GR . . . .
H15B H 0.923346 0.424955 0.154346 0.047 Uiso 1 1 calc GR . . . .
H15C H 0.944881 0.429118 0.254807 0.047 Uiso 1 1 calc GR . . . .
C19 C 0.9151(2) 0.4874(3) 0.4403(4) 0.0347(14) Uani 1 1 d . . . . .
H19A H 0.932304 0.502503 0.382908 0.052 Uiso 1 1 calc GR . . . .
H19B H 0.945005 0.495247 0.486491 0.052 Uiso 1 1 calc GR . . . .
H19C H 0.881330 0.526315 0.452222 0.052 Uiso 1 1 calc GR . . . .

loop_
_atom_site_aniso_label
_atom_site_aniso_U_11
_atom_site_aniso_U_22
_atom_site_aniso_U_33
_atom_site_aniso_U_23
_atom_site_aniso_U_13
_atom_site_aniso_U_12
Au1 0.01039(9) 0.00900(8) 0.01042(8) 0.00038(7) 0.00192(7) 0.00015(6)
Br2 0.0157(16) 0.0123(9) 0.0148(15) -0.0006(10) -0.0003(12) -0.0012(12)
Cl2 0.0156(16) 0.0134(9) 0.0161(15) 0.0005(11) 0.0009(12) 0.0001(12)
Br3 0.0218(7) 0.0202(6) 0.0143(4) -0.0003(4) -0.0058(5) -0.0025(4)
Cl3 0.0209(17) 0.0203(17) 0.0168(16) -0.0006(14) -0.0031(14) 0.0001(14)
Br1 0.0324(10) 0.0208(7) 0.0114(4) -0.0020(4) 0.0049(6) -0.0028(5)
Cl1 0.0256(18) 0.0207(17) 0.0150(16) -0.0010(14) 0.0029(15) -0.0010(15)
N3 0.052(8) 0.030(5) 0.121(13) 0.002(6) 0.022(9) 0.007(6)
C22 0.040(7) 0.069(9) 0.18(4) 0.08(2) -0.002(17) 0.020(16)
C21 0.021(19) 0.038(6) 0.07(3) -0.002(9) -0.009(11) -0.005(8)
P1 0.0090(5) 0.0101(5) 0.0151(6) 0.0000(4) -0.0009(5) 0.0008(4)
O1 0.0116(16) 0.0107(15) 0.0175(16) -0.0013(12) -0.0025(13) 0.0007(12)
N1 0.0077(17) 0.0115(18) 0.0095(18) -0.0019(14) -0.0005(14) 0.0010(14)
N2 0.0076(17) 0.0107(17) 0.0122(18) 0.0014(14) 0.0003(15) 0.0012(14)
C1 0.011(2) 0.010(2) 0.006(2) -0.0010(16) -0.0004(17) -0.0009(16)
C9 0.015(2) 0.010(2) 0.012(2) 0.0013(17) -0.0027(18) 0.0005(17)
C8 0.013(2) 0.015(2) 0.019(3) 0.0046(19) -0.0028(19) -0.0018(18)
C4 0.010(2) 0.010(2) 0.009(2) 0.0031(16) 0.0014(16) 0.0022(16)
C2 0.012(2) 0.0083(19) 0.019(2) 0.0000(18) -0.0024(19) -0.0014(16)
C3 0.010(2) 0.012(2) 0.024(3) 0.0046(19) -0.0006(19) -0.0026(17)
C10 0.023(3) 0.018(2) 0.016(2) -0.0052(19) -0.004(2) 0.0021(19)
C5 0.018(2) 0.007(2) 0.009(2) 0.0008(16) 0.0004(18) 0.0021(17)
C7 0.011(2) 0.011(2) 0.028(3) 0.0058(19) 0.007(2) 0.0016(17)
C6 0.022(3) 0.016(2) 0.011(2) -0.0003(18) 0.0065(19) 0.0049(19)
C14 0.022(3) 0.045(3) 0.014(2) -0.001(2) -0.002(2) 0.012(2)
C13 0.016(2) 0.022(2) 0.017(2) 0.005(2) 0.0047(19) 0.0046(19)
C12 0.019(2) 0.024(2) 0.015(2) 0.001(2) -0.0069(19) 0.003(2)
C16 0.030(3) 0.027(3) 0.021(3) -0.002(2) 0.008(2) 0.015(2)
C11 0.020(3) 0.022(3) 0.035(3) 0.002(2) 0.010(2) 0.002(2)
C17 0.011(2) 0.015(2) 0.032(3) -0.006(2) -0.009(2) 0.0022(18)
C18 0.029(3) 0.051(3) 0.022(3) -0.014(3) -0.011(2) 0.006(3)
C20 0.018(3) 0.022(2) 0.040(3) 0.005(2) -0.011(2) 0.004(2)
C15 0.023(3) 0.031(3) 0.041(3) 0.012(3) 0.012(2) 0.004(2)
C19 0.025(3) 0.018(3) 0.061(4) -0.005(2) -0.024(3) -0.003(2)

loop_
_atom_type_symbol
_atom_type_description
_atom_type_scat_dispersion_real
_atom_type_scat_dispersion_imag
_atom_type_scat_source
C C 0.0033 0.0016 'International Tables Vol C Tables 4.2.6.8 and 6.1.1.4'
H H 0.0000 0.0000 'International Tables Vol C Tables 4.2.6.8 and 6.1.1.4'
Au Au -2.0133 8.8022 'International Tables Vol C Tables 4.2.6.8 and 6.1.1.4'
Br Br -0.2901 2.4595 'International Tables Vol C Tables 4.2.6.8 and 6.1.1.4'
Cl Cl 0.1484 0.1585 'International Tables Vol C Tables 4.2.6.8 and 6.1.1.4'
N N 0.0061 0.0033 'International Tables Vol C Tables 4.2.6.8 and 6.1.1.4'
O O 0.0106 0.0060 'International Tables Vol C Tables 4.2.6.8 and 6.1.1.4'
P P 0.1023 0.0942 'International Tables Vol C Tables 4.2.6.8 and 6.1.1.4'

loop_
_geom_angle_atom_site_label_1
_geom_angle_atom_site_label_2
_geom_angle_atom_site_label_3
_geom_angle
C1 Au1 Br2 174.2(2)
C1 Au1 Cl2 178.2(2)
C1 Au1 Br3 92.16(12)
C1 Au1 Cl3 91.6(6)
C1 Au1 Br1 89.55(14)
C1 Au1 Cl1 89.2(11)
N3 C21 C22 177(7)
O1 P1 N2 107.14(16)
O1 P1 C13 111.72(19)
O1 P1 C17 112.0(2)
N2 P1 C13 103.95(19)
N2 P1 C17 104.64(18)
C13 P1 C17 116.3(2)
C1 N1 C4 126.1(3)
C1 N1 C2 110.6(3)
C2 N1 C4 123.1(3)
C1 N2 P1 125.0(3)
C1 N2 C3 108.2(3)
C3 N2 P1 126.8(3)
N1 C1 Au1 124.4(3)
N1 C1 N2 106.9(3)
N2 C1 Au1 128.7(3)
C8 C9 C4 116.6(4)
C8 C9 C12 120.6(4)
C4 C9 C12 122.7(4)
C9 C8 C7 122.3(4)
C9 C4 N1 119.9(4)
C9 C4 C5 123.3(4)
C5 C4 N1 116.7(4)
C3 C2 N1 106.7(4)
C2 C3 N2 107.7(4)
C4 C5 C10 121.6(4)
C6 C5 C4 116.9(4)
C6 C5 C10 121.3(4)
C8 C7 C11 119.9(4)
C6 C7 C8 118.7(4)
C6 C7 C11 121.3(4)
C7 C6 C5 122.0(4)
C14 C13 P1 107.1(3)
C14 C13 C16 108.4(4)
C16 C13 P1 106.5(3)
C15 C13 P1 116.1(4)
C15 C13 C14 109.6(4)
C15 C13 C16 108.8(4)
C18 C17 P1 105.9(3)
C18 C17 C20 108.5(4)
C20 C17 P1 108.0(3)
C19 C17 P1 115.8(3)
C19 C17 C18 109.0(4)
C19 C17 C20 109.3(4)

loop_
_geom_bond_atom_site_label_1
_geom_bond_atom_site_label_2
_geom_bond_distance
Au1 Br2 2.422(8)
Au1 Cl2 2.330(8)
Au1 Br3 2.414(2)
Au1 Cl3 2.38(3)
Au1 Br1 2.408(3)
Au1 Cl1 2.38(5)
Au1 C1 2.021(4)
N3 C21 1.11(2)
C22 C21 1.43(2)
P1 O1 1.474(3)
P1 N2 1.764(3)
P1 C13 1.836(5)
P1 C17 1.840(5)
N1 C1 1.335(5)
N1 C4 1.455(5)
N1 C2 1.382(5)
N2 C1 1.348(5)
N2 C3 1.408(5)
C9 C8 1.386(6)
C9 C4 1.388(6)
C9 C12 1.506(6)
C8 C7 1.388(6)
C4 C5 1.402(6)
C2 C3 1.332(6)
C10 C5 1.500(6)
C5 C6 1.385(6)
C7 C6 1.380(6)
C7 C11 1.515(6)
C14 C13 1.531(6)
C13 C16 1.545(6)
C13 C15 1.529(6)
C17 C18 1.528(7)
C17 C20 1.538(6)
C17 C19 1.527(6)
